data_4341514
loop_
_publ_author_name
'Kumar, Dheeraj'
'Singh, Nem'
'Elias, Anil J.'
'Malik, Pauline'
'Allen, Christopher W.'

_publ_section_title
;
 Reactions of alkyne- and butadiyne-derived fluorinated cyclophosphazenes
 with diiron and dimolybdenum carbonyls.
;
_journal_issue 19
_journal_name_full 'Inorganic chemistry'
_journal_page_first 10674
_journal_page_last 10684
_journal_paper_doi 10.1021/ic501821v
_journal_volume 53
_journal_year 2014
_chemical_formula_moiety 'C28 H19 F5 Fe Mo2 N3 O4 P3'
_chemical_formula_sum 'C28 H19 F5 Fe Mo2 N3 O4 P3'
_chemical_formula_weight 897.10
_chemical_name_systematic
; 
 ? 
;
_space_group_IT_number 2
_symmetry_cell_setting triclinic
_symmetry_space_group_name_Hall '-P 1'
_symmetry_space_group_name_H-M 'P -1'
_atom_sites_solution_hydrogens geom
_atom_sites_solution_primary direct
_atom_sites_solution_secondary difmap
_audit_creation_method SHELXL-97
_cell_angle_alpha 81.028(4)
_cell_angle_beta 87.829(4)
_cell_angle_gamma 83.208(4)
_cell_formula_units_Z 2
_cell_length_a 8.291(2)
_cell_length_b 12.889(3)
_cell_length_c 14.814(4)
_cell_measurement_temperature 298(2)
_cell_volume 1552.4(7)
_computing_cell_refinement 'Bruker SMART'
_computing_data_collection 'Bruker SMART'
_computing_data_reduction 'Bruker SAINT'
_computing_molecular_graphics 'Bruker SHELXTL'
_computing_publication_material 'Bruker SHELXTL'
_computing_structure_refinement 'SHELXL-97 (Sheldrick, 1997)'
_computing_structure_solution 'SHELXS-97 (Sheldrick, 1990)'
_diffrn_ambient_temperature 298(2)
_diffrn_measured_fraction_theta_full 0.993
_diffrn_measured_fraction_theta_max 0.993
_diffrn_measurement_device_type 'CCD area detector'
_diffrn_measurement_method 'phi and omega scans'
_diffrn_radiation_monochromator graphite
_diffrn_radiation_source 'fine-focus sealed tube'
_diffrn_radiation_type MoK\a
_diffrn_radiation_wavelength 0.71073
_diffrn_reflns_av_R_equivalents 0.0486
_diffrn_reflns_av_sigmaI/netI 0.0592
_diffrn_reflns_limit_h_max 9
_diffrn_reflns_limit_h_min -9
_diffrn_reflns_limit_k_max 15
_diffrn_reflns_limit_k_min -15
_diffrn_reflns_limit_l_max 17
_diffrn_reflns_limit_l_min -17
_diffrn_reflns_number 14894
_diffrn_reflns_theta_full 25.00
_diffrn_reflns_theta_max 25.00
_diffrn_reflns_theta_min 1.39
_exptl_absorpt_coefficient_mu 1.482
_exptl_absorpt_correction_T_max 0.794
_exptl_absorpt_correction_T_min 0.764
_exptl_absorpt_correction_type multi-scan
_exptl_absorpt_process_details '(SADABS; Bruker, 2000)'
_exptl_crystal_colour purple
_exptl_crystal_density_diffrn 1.919
_exptl_crystal_density_method 'not measured'
_exptl_crystal_description block
_exptl_crystal_F_000 880
_exptl_crystal_size_max 0.188
_exptl_crystal_size_mid 0.178
_exptl_crystal_size_min 0.156
_refine_diff_density_max 0.472
_refine_diff_density_min -0.567
_refine_diff_density_rms 0.092
_refine_ls_extinction_method none
_refine_ls_goodness_of_fit_ref 1.093
_refine_ls_hydrogen_treatment constr
_refine_ls_matrix_type full
_refine_ls_number_parameters 415
_refine_ls_number_reflns 5421
_refine_ls_number_restraints 0
_refine_ls_restrained_S_all 1.093
_refine_ls_R_factor_all 0.0605
_refine_ls_R_factor_gt 0.0452
_refine_ls_shift/su_max 0.001
_refine_ls_shift/su_mean 0.000
_refine_ls_structure_factor_coef Fsqd
_refine_ls_weighting_details 'calc w=1/[\s^2^(Fo^2^)+(0.0334P)^2^+0.0000P] where P=(Fo^2^+2Fc^2^)/3'
_refine_ls_weighting_scheme calc
_refine_ls_wR_factor_gt 0.0849
_refine_ls_wR_factor_ref 0.0900
_reflns_number_gt 4477
_reflns_number_total 5461
_reflns_threshold_expression >2sigma(I)
_cod_data_source_file ic501821v_si_002.cif
_cod_data_source_block 9
_cod_original_sg_symbol_Hall -P1
_cod_original_sg_symbol_H-M P-1
_cod_database_code 4341514

loop_
_symmetry_equiv_pos_as_xyz
'x, y, z'
'-x, -y, -z'

loop_
_atom_site_label
_atom_site_type_symbol
_atom_site_fract_x
_atom_site_fract_y
_atom_site_fract_z
_atom_site_U_iso_or_equiv
_atom_site_adp_type
_atom_site_occupancy
_atom_site_symmetry_multiplicity
_atom_site_calc_flag
_atom_site_refinement_flags
Fe1 Fe 0.54710(9) 0.28093(6) 0.44098(5) 0.0383(2) Uani 1 1 d .
Mo1 Mo 0.90951(5) 0.37747(3) 0.81914(3) 0.02647(12) Uani 1 1 d .
Mo2 Mo 0.67062(5) 0.26454(3) 0.94016(3) 0.02541(12) Uani 1 1 d .
N1 N 1.0591(5) 0.1054(3) 0.7356(3) 0.0513(12) Uani 1 1 d .
N2 N 0.9131(7) -0.0430(4) 0.6711(3) 0.0729(16) Uani 1 1 d .
N3 N 0.8383(5) 0.0042(3) 0.8391(3) 0.0383(10) Uani 1 1 d .
P1 P 0.95434(16) 0.09564(10) 0.82723(9) 0.0353(3) Uani 1 1 d .
P2 P 1.0370(2) 0.04115(14) 0.65838(12) 0.0654(5) Uani 1 1 d .
P3 P 0.8136(2) -0.05970(12) 0.76198(11) 0.0522(4) Uani 1 1 d .
O1 O 0.7555(5) 0.5332(3) 0.9469(3) 0.0658(12) Uani 1 1 d .
O2 O 1.1686(4) 0.2751(3) 0.9646(3) 0.0539(10) Uani 1 1 d .
O3 O 0.4010(4) 0.4365(3) 0.8538(3) 0.0512(10) Uani 1 1 d .
O4 O 0.4487(5) 0.1060(3) 0.8833(3) 0.0684(13) Uani 1 1 d .
F1 F 1.0771(3) 0.0654(2) 0.9055(2) 0.0541(8) Uani 1 1 d .
F2 F 1.2007(5) -0.0119(3) 0.6302(3) 0.1083(15) Uani 1 1 d .
F3 F 1.0017(6) 0.1149(4) 0.5690(3) 0.1080(15) Uani 1 1 d .
F4 F 0.8342(5) -0.1778(2) 0.8002(3) 0.0815(12) Uani 1 1 d .
F5 F 0.6348(5) -0.0506(3) 0.7405(3) 0.0867(12) Uani 1 1 d .
C1 C 0.8574(5) 0.2151(3) 0.8470(3) 0.0280(10) Uani 1 1 d .
C2 C 0.7316(5) 0.2765(3) 0.7959(3) 0.0273(10) Uani 1 1 d .
C3 C 0.6491(6) 0.2643(4) 0.7176(3) 0.0330(11) Uani 1 1 d .
C4 C 0.5790(6) 0.2540(4) 0.6520(3) 0.0369(12) Uani 1 1 d .
C5 C 0.4962(6) 0.2323(4) 0.5756(3) 0.0393(13) Uani 1 1 d .
C6 C 0.5407(8) 0.1445(4) 0.5279(3) 0.0527(16) Uani 1 1 d .
H6 H 0.6323 0.0896 0.5422 0.063 Uiso 1 1 calc R
C7 C 0.4284(10) 0.1498(5) 0.4580(4) 0.071(2) Uani 1 1 d .
H7 H 0.4295 0.0996 0.4145 0.085 Uiso 1 1 calc R
C8 C 0.3173(8) 0.2392(6) 0.4599(4) 0.0629(19) Uani 1 1 d .
H8 H 0.2277 0.2627 0.4175 0.075 Uiso 1 1 calc R
C9 C 0.3571(7) 0.2926(5) 0.5314(3) 0.0474(14) Uani 1 1 d .
H9 H 0.2994 0.3580 0.5478 0.057 Uiso 1 1 calc R
C10 C 0.7341(7) 0.3714(5) 0.4341(4) 0.0584(17) Uani 1 1 d .
H10 H 0.7872 0.3903 0.4862 0.070 Uiso 1 1 calc R
C11 C 0.7791(8) 0.2816(5) 0.3923(4) 0.0635(18) Uani 1 1 d .
H11 H 0.8697 0.2270 0.4098 0.076 Uiso 1 1 calc R
C12 C 0.6737(8) 0.2851(5) 0.3200(4) 0.0616(17) Uani 1 1 d .
H12 H 0.6771 0.2325 0.2786 0.074 Uiso 1 1 calc R
C13 C 0.5620(8) 0.3745(5) 0.3177(4) 0.0587(17) Uani 1 1 d .
H13 H 0.4738 0.3965 0.2741 0.070 Uiso 1 1 calc R
C14 C 0.5990(8) 0.4286(5) 0.3890(4) 0.0594(17) Uani 1 1 d .
H14 H 0.5412 0.4950 0.4036 0.071 Uiso 1 1 calc R
C15 C 0.8066(6) 0.4685(4) 0.9047(4) 0.0418(13) Uani 1 1 d .
C16 C 1.0725(6) 0.3146(4) 0.9135(3) 0.0375(12) Uani 1 1 d .
C17 C 0.4976(6) 0.3742(4) 0.8858(3) 0.0323(11) Uani 1 1 d .
C18 C 0.5318(6) 0.1612(4) 0.9020(3) 0.0410(13) Uani 1 1 d .
C19 C 0.8591(7) 0.4623(5) 0.6690(3) 0.0489(14) Uani 1 1 d .
H19 H 0.7563 0.4687 0.6369 0.059 Uiso 1 1 calc R
C20 C 0.9879(7) 0.3823(5) 0.6667(3) 0.0510(15) Uani 1 1 d .
H20 H 0.9912 0.3233 0.6320 0.061 Uiso 1 1 calc R
C21 C 1.1176(6) 0.4067(5) 0.7142(3) 0.0479(14) Uani 1 1 d .
H21 H 1.2275 0.3690 0.7173 0.058 Uiso 1 1 calc R
C22 C 1.0675(7) 0.5024(4) 0.7465(4) 0.0463(14) Uani 1 1 d .
H22 H 1.1364 0.5429 0.7766 0.056 Uiso 1 1 calc R
C23 C 0.9097(7) 0.5362(4) 0.7178(4) 0.0486(14) Uani 1 1 d .
H23 H 0.8476 0.6037 0.7262 0.058 Uiso 1 1 calc R
C24 C 0.7960(7) 0.2963(4) 1.0728(3) 0.0413(13) Uani 1 1 d .
H24 H 0.8799 0.3436 1.0742 0.050 Uiso 1 1 calc R
C25 C 0.6259(7) 0.3249(4) 1.0781(3) 0.0448(14) Uani 1 1 d .
H25 H 0.5715 0.3943 1.0873 0.054 Uiso 1 1 calc R
C26 C 0.5513(7) 0.2325(5) 1.0806(3) 0.0498(15) Uani 1 1 d .
H26 H 0.4357 0.2258 1.0930 0.060 Uiso 1 1 calc R
C27 C 0.6748(7) 0.1480(4) 1.0753(3) 0.0452(14) Uani 1 1 d .
H27 H 0.6585 0.0731 1.0815 0.054 Uiso 1 1 calc R
C28 C 0.8235(7) 0.1876(4) 1.0694(3) 0.0434(13) Uani 1 1 d .
H28 H 0.9300 0.1457 1.0685 0.052 Uiso 1 1 calc R

loop_
_atom_site_aniso_label
_atom_site_aniso_U_11
_atom_site_aniso_U_22
_atom_site_aniso_U_33
_atom_site_aniso_U_23
_atom_site_aniso_U_13
_atom_site_aniso_U_12
Fe1 0.0543(5) 0.0383(4) 0.0241(4) -0.0034(3) -0.0003(3) -0.0144(4)
Mo1 0.0261(2) 0.0274(2) 0.0265(2) -0.00439(17) 0.00019(17) -0.00519(17)
Mo2 0.0265(2) 0.0255(2) 0.0240(2) -0.00348(17) 0.00007(17) -0.00266(17)
N1 0.052(3) 0.041(3) 0.063(3) -0.020(2) 0.025(2) -0.007(2)
N2 0.105(4) 0.072(4) 0.052(3) -0.030(3) 0.017(3) -0.028(3)
N3 0.046(3) 0.030(2) 0.041(2) -0.0099(19) -0.002(2) -0.007(2)
P1 0.0349(7) 0.0293(7) 0.0427(8) -0.0108(6) -0.0002(6) -0.0003(6)
P2 0.0811(13) 0.0583(11) 0.0573(11) -0.0219(9) 0.0289(9) -0.0030(9)
P3 0.0674(11) 0.0444(9) 0.0504(10) -0.0174(7) -0.0037(8) -0.0155(8)
O1 0.091(3) 0.044(2) 0.068(3) -0.029(2) 0.023(2) -0.013(2)
O2 0.039(2) 0.062(3) 0.059(3) 0.002(2) -0.019(2) -0.0052(19)
O3 0.041(2) 0.045(2) 0.061(3) 0.003(2) -0.0108(19) 0.0082(19)
O4 0.060(3) 0.064(3) 0.093(3) -0.030(2) 0.005(2) -0.036(2)
F1 0.0470(18) 0.0408(18) 0.075(2) -0.0145(16) -0.0266(16) 0.0099(14)
F2 0.109(3) 0.094(3) 0.128(4) -0.059(3) 0.065(3) -0.004(3)
F3 0.153(4) 0.113(3) 0.054(3) 0.002(2) 0.027(3) -0.028(3)
F4 0.122(3) 0.041(2) 0.090(3) -0.0242(19) 0.006(2) -0.023(2)
F5 0.080(3) 0.113(3) 0.080(3) -0.035(2) -0.019(2) -0.030(2)
C1 0.029(3) 0.023(2) 0.033(3) -0.007(2) 0.004(2) -0.003(2)
C2 0.026(2) 0.027(3) 0.031(3) -0.009(2) 0.003(2) -0.006(2)
C3 0.038(3) 0.035(3) 0.026(3) -0.003(2) 0.003(2) -0.009(2)
C4 0.044(3) 0.041(3) 0.029(3) -0.008(2) 0.002(2) -0.016(2)
C5 0.053(3) 0.047(3) 0.021(3) -0.001(2) -0.003(2) -0.025(3)
C6 0.092(5) 0.035(3) 0.034(3) 0.000(2) -0.005(3) -0.028(3)
C7 0.125(6) 0.057(4) 0.041(4) -0.004(3) -0.013(4) -0.056(4)
C8 0.071(4) 0.086(5) 0.037(3) 0.009(3) -0.013(3) -0.050(4)
C9 0.048(3) 0.061(4) 0.037(3) -0.005(3) 0.004(3) -0.026(3)
C10 0.060(4) 0.074(5) 0.043(4) 0.002(3) 0.008(3) -0.034(4)
C11 0.059(4) 0.066(4) 0.055(4) 0.013(3) 0.012(3) 0.003(3)
C12 0.089(5) 0.063(4) 0.032(3) -0.009(3) 0.016(3) -0.008(4)
C13 0.062(4) 0.068(4) 0.038(3) 0.021(3) 0.002(3) -0.011(3)
C14 0.070(4) 0.041(4) 0.066(4) -0.003(3) 0.026(4) -0.017(3)
C15 0.046(3) 0.037(3) 0.045(3) -0.006(3) 0.006(3) -0.014(3)
C16 0.040(3) 0.034(3) 0.041(3) -0.009(2) 0.003(3) -0.010(2)
C17 0.034(3) 0.030(3) 0.033(3) -0.007(2) 0.007(2) -0.003(2)
C18 0.037(3) 0.043(3) 0.043(3) -0.005(3) 0.005(2) -0.006(3)
C19 0.048(4) 0.062(4) 0.033(3) 0.007(3) -0.001(3) -0.011(3)
C20 0.064(4) 0.062(4) 0.028(3) -0.008(3) 0.013(3) -0.018(3)
C21 0.034(3) 0.070(4) 0.037(3) 0.002(3) 0.012(2) -0.011(3)
C22 0.048(3) 0.046(3) 0.046(3) 0.001(3) 0.001(3) -0.022(3)
C23 0.061(4) 0.036(3) 0.041(3) 0.015(3) 0.004(3) -0.003(3)
C24 0.062(4) 0.045(3) 0.019(3) -0.005(2) -0.008(2) -0.009(3)
C25 0.066(4) 0.043(3) 0.023(3) -0.011(2) 0.004(3) 0.006(3)
C26 0.048(3) 0.071(4) 0.025(3) 0.006(3) 0.011(2) -0.006(3)
C27 0.064(4) 0.034(3) 0.034(3) 0.010(2) -0.006(3) -0.007(3)
C28 0.050(3) 0.047(3) 0.029(3) 0.004(2) -0.006(2) 0.001(3)

loop_
_atom_type_symbol
_atom_type_description
_atom_type_scat_dispersion_real
_atom_type_scat_dispersion_imag
_atom_type_scat_source
C C 0.0033 0.0016 'International Tables Vol C Tables 4.2.6.8 and 6.1.1.4'
H H 0.0000 0.0000 'International Tables Vol C Tables 4.2.6.8 and 6.1.1.4'
N N 0.0061 0.0033 'International Tables Vol C Tables 4.2.6.8 and 6.1.1.4'
O O 0.0106 0.0060 'International Tables Vol C Tables 4.2.6.8 and 6.1.1.4'
F F 0.0171 0.0103 'International Tables Vol C Tables 4.2.6.8 and 6.1.1.4'
P P 0.1023 0.0942 'International Tables Vol C Tables 4.2.6.8 and 6.1.1.4'
Fe Fe 0.3463 0.8444 'International Tables Vol C Tables 4.2.6.8 and 6.1.1.4'
Mo Mo -1.6832 0.6857 'International Tables Vol C Tables 4.2.6.8 and 6.1.1.4'

loop_
_geom_angle_atom_site_label_1
_geom_angle_atom_site_label_2
_geom_angle_atom_site_label_3
_geom_angle
C6 Fe1 C14 160.2(3)
C6 Fe1 C11 106.3(3)
C14 Fe1 C11 67.9(3)
C6 Fe1 C7 40.7(2)
C14 Fe1 C7 158.4(3)
C11 Fe1 C7 122.9(3)
C6 Fe1 C13 156.5(2)
C14 Fe1 C13 40.8(2)
C11 Fe1 C13 67.7(2)
C7 Fe1 C13 121.9(3)
C6 Fe1 C9 69.2(2)
C14 Fe1 C9 108.7(2)
C11 Fe1 C9 158.2(2)
C7 Fe1 C9 68.4(3)
C13 Fe1 C9 124.7(2)
C6 Fe1 C10 123.3(2)
C14 Fe1 C10 40.2(2)
C11 Fe1 C10 40.3(2)
C7 Fe1 C10 159.4(3)
C13 Fe1 C10 67.8(2)
C9 Fe1 C10 123.1(2)
C6 Fe1 C8 68.1(3)
C14 Fe1 C8 124.0(3)
C11 Fe1 C8 159.1(3)
C7 Fe1 C8 40.0(3)
C13 Fe1 C8 108.8(2)
C9 Fe1 C8 40.7(2)
C10 Fe1 C8 159.4(3)
C6 Fe1 C5 41.3(2)
C14 Fe1 C5 124.2(2)
C11 Fe1 C5 121.6(2)
C7 Fe1 C5 68.7(2)
C13 Fe1 C5 161.3(3)
C9 Fe1 C5 41.1(2)
C10 Fe1 C5 107.8(2)
C8 Fe1 C5 68.5(2)
C6 Fe1 C12 121.0(3)
C14 Fe1 C12 67.6(2)
C11 Fe1 C12 40.3(2)
C7 Fe1 C12 107.4(3)
C13 Fe1 C12 39.8(2)
C9 Fe1 C12 160.3(2)
C10 Fe1 C12 67.5(2)
C8 Fe1 C12 123.9(3)
C5 Fe1 C12 157.1(2)
C15 Mo1 C16 89.2(2)
C15 Mo1 C2 105.92(19)
C16 Mo1 C2 115.17(18)
C15 Mo1 C1 114.87(19)
C16 Mo1 C1 78.14(18)
C2 Mo1 C1 37.92(16)
C15 Mo1 C21 129.5(2)
C16 Mo1 C21 89.5(2)
C2 Mo1 C21 119.95(19)
C1 Mo1 C21 114.17(19)
C15 Mo1 C22 94.5(2)
C16 Mo1 C22 95.08(19)
C2 Mo1 C22 143.12(18)
C1 Mo1 C22 149.51(19)
C21 Mo1 C22 35.47(18)
C15 Mo1 C20 141.3(2)
C16 Mo1 C20 117.9(2)
C2 Mo1 C20 87.73(18)
C1 Mo1 C20 98.25(19)
C21 Mo1 C20 35.21(18)
C22 Mo1 C20 58.4(2)
C15 Mo1 C23 84.2(2)
C16 Mo1 C23 128.0(2)
C2 Mo1 C23 116.27(19)
C1 Mo1 C23 149.53(19)
C21 Mo1 C23 58.2(2)
C22 Mo1 C23 34.79(18)
C20 Mo1 C23 57.7(2)
C15 Mo1 C19 108.8(2)
C16 Mo1 C19 147.8(2)
C2 Mo1 C19 85.98(18)
C1 Mo1 C19 115.06(19)
C21 Mo1 C19 58.37(19)
C22 Mo1 C19 58.12(19)
C20 Mo1 C19 34.81(18)
C23 Mo1 C19 34.53(18)
C15 Mo1 Mo2 69.83(14)
C16 Mo1 Mo2 86.04(14)
C2 Mo1 Mo2 46.56(12)
C1 Mo1 Mo2 45.98(12)
C21 Mo1 Mo2 160.15(15)
C22 Mo1 Mo2 164.29(15)
C20 Mo1 Mo2 134.18(14)
C23 Mo1 Mo2 137.37(14)
C19 Mo1 Mo2 124.76(14)
C17 Mo2 C18 84.8(2)
C17 Mo2 C1 115.56(18)
C18 Mo2 C1 89.23(18)
C17 Mo2 C2 78.18(17)
C18 Mo2 C2 79.00(18)
C1 Mo2 C2 37.96(16)
C17 Mo2 C26 96.5(2)
C18 Mo2 C26 86.7(2)
C1 Mo2 C26 147.19(19)
C2 Mo2 C26 165.12(19)
C17 Mo2 C25 89.45(19)
C18 Mo2 C25 121.0(2)
C1 Mo2 C25 143.34(19)
C2 Mo2 C25 155.75(18)
C26 Mo2 C25 35.70(19)
C17 Mo2 C27 130.9(2)
C18 Mo2 C27 81.9(2)
C1 Mo2 C27 111.26(18)
C2 Mo2 C27 143.21(18)
C26 Mo2 C27 35.95(18)
C25 Mo2 C27 59.19(19)
C17 Mo2 C28 148.09(19)
C18 Mo2 C28 111.0(2)
C1 Mo2 C28 92.93(18)
C2 Mo2 C28 130.78(18)
C26 Mo2 C28 58.70(19)
C25 Mo2 C28 58.65(19)
C27 Mo2 C28 34.51(18)
C17 Mo2 C24 117.11(19)
C18 Mo2 C24 139.34(19)
C1 Mo2 C24 108.24(18)
C2 Mo2 C24 136.23(18)
C26 Mo2 C24 58.6(2)
C25 Mo2 C24 35.31(18)
C27 Mo2 C24 57.72(18)
C28 Mo2 C24 34.50(17)
C17 Mo2 Mo1 88.03(13)
C18 Mo2 Mo1 124.94(14)
C1 Mo2 Mo1 46.49(12)
C2 Mo2 Mo1 46.18(11)
C26 Mo2 Mo1 148.32(16)
C25 Mo2 Mo1 113.44(15)
C27 Mo2 Mo1 137.14(14)
C28 Mo2 Mo1 103.29(14)
C24 Mo2 Mo1 91.49(13)
P2 N1 P1 123.0(3)
P3 N2 P2 118.9(3)
P3 N3 P1 122.4(3)
F1 P1 N1 106.0(2)
F1 P1 N3 105.9(2)
N1 P1 N3 114.7(2)
F1 P1 C1 103.55(19)
N1 P1 C1 112.3(2)
N3 P1 C1 113.3(2)
F2 P2 F3 97.5(3)
F2 P2 N1 109.9(3)
F3 P2 N1 110.3(3)
F2 P2 N2 108.3(3)
F3 P2 N2 108.5(3)
N1 P2 N2 120.0(3)
F5 P3 F4 97.2(2)
F5 P3 N3 110.0(2)
F4 P3 N3 109.3(2)
F5 P3 N2 109.0(3)
F4 P3 N2 108.3(3)
N3 P3 N2 120.5(3)
C2 C1 P1 126.7(3)
C2 C1 Mo2 71.8(3)
P1 C1 Mo2 134.9(2)
C2 C1 Mo1 70.6(3)
P1 C1 Mo1 135.7(2)
Mo2 C1 Mo1 87.53(16)
C1 C2 C3 133.7(4)
C1 C2 Mo1 71.4(2)
C3 C2 Mo1 133.0(3)
C1 C2 Mo2 70.2(3)
C3 C2 Mo2 134.8(3)
Mo1 C2 Mo2 87.26(16)
C4 C3 C2 179.7(5)
C3 C4 C5 175.1(5)
C4 C5 C6 125.2(5)
C4 C5 C9 127.7(5)
C6 C5 C9 107.1(5)
C4 C5 Fe1 126.7(3)
C6 C5 Fe1 68.5(3)
C9 C5 Fe1 69.3(3)
C7 C6 C5 108.1(6)
C7 C6 Fe1 70.3(3)
C5 C6 Fe1 70.2(3)
C7 C6 H6 125.9
C5 C6 H6 125.9
Fe1 C6 H6 125.9
C8 C7 C6 108.5(6)
C8 C7 Fe1 70.2(3)
C6 C7 Fe1 69.0(3)
C8 C7 H7 125.8
C6 C7 H7 125.8
Fe1 C7 H7 125.8
C7 C8 C9 109.1(6)
C7 C8 Fe1 69.8(4)
C9 C8 Fe1 69.5(3)
C7 C8 H8 125.4
C9 C8 H8 125.4
Fe1 C8 H8 125.4
C8 C9 C5 107.2(6)
C8 C9 Fe1 69.7(3)
C5 C9 Fe1 69.6(3)
C8 C9 H9 126.4
C5 C9 H9 126.4
Fe1 C9 H9 126.4
C14 C10 C11 108.0(6)
C14 C10 Fe1 69.5(3)
C11 C10 Fe1 69.5(4)
C14 C10 H10 126.0
C11 C10 H10 126.0
Fe1 C10 H10 126.0
C12 C11 C10 107.8(6)
C12 C11 Fe1 70.3(4)
C10 C11 Fe1 70.2(3)
C12 C11 H11 126.1
C10 C11 H11 126.1
Fe1 C11 H11 126.1
C13 C12 C11 108.6(6)
C13 C12 Fe1 69.9(3)
C11 C12 Fe1 69.5(3)
C13 C12 H12 125.7
C11 C12 H12 125.7
Fe1 C12 H12 125.7
C12 C13 C14 107.7(6)
C12 C13 Fe1 70.3(3)
C14 C13 Fe1 69.4(3)
C12 C13 H13 126.1
C14 C13 H13 126.1
Fe1 C13 H13 126.1
C10 C14 C13 107.8(6)
C10 C14 Fe1 70.3(3)
C13 C14 Fe1 69.9(3)
C10 C14 H14 126.1
C13 C14 H14 126.1
Fe1 C14 H14 126.1
O1 C15 Mo1 170.3(4)
O2 C16 Mo1 176.6(4)
O3 C17 Mo2 178.9(4)
O4 C18 Mo2 176.6(5)
C23 C19 C20 107.4(5)
C23 C19 Mo1 72.4(3)
C20 C19 Mo1 71.4(3)
C23 C19 H19 126.2
C20 C19 H19 126.2
Mo1 C19 H19 126.2
C19 C20 C21 108.6(5)
C19 C20 Mo1 73.8(3)
C21 C20 Mo1 71.8(3)
C19 C20 H20 125.6
C21 C20 H20 125.6
Mo1 C20 H20 125.6
C20 C21 C22 107.4(5)
C20 C21 Mo1 73.0(3)
C22 C21 Mo1 72.4(3)
C20 C21 H21 126.1
C22 C21 H21 126.1
Mo1 C21 H21 126.1
C23 C22 C21 107.9(5)
C23 C22 Mo1 74.0(3)
C21 C22 Mo1 72.2(3)
C23 C22 H22 125.8
C21 C22 H22 125.8
Mo1 C22 H22 125.8
C22 C23 C19 108.8(5)
C22 C23 Mo1 71.2(3)
C19 C23 Mo1 73.1(3)
C22 C23 H23 125.5
C19 C23 H23 125.5
Mo1 C23 H23 125.5
C28 C24 C25 108.0(5)
C28 C24 Mo2 72.2(3)
C25 C24 Mo2 69.6(3)
C28 C24 H24 126.0
C25 C24 H24 126.0
Mo2 C24 H24 126.0
C26 C25 C24 107.4(5)
C26 C25 Mo2 71.0(3)
C24 C25 Mo2 75.1(3)
C26 C25 H25 126.1
C24 C25 H25 126.1
Mo2 C25 H25 126.1
C25 C26 C27 107.9(5)
C25 C26 Mo2 73.3(3)
C27 C26 Mo2 73.5(3)
C25 C26 H26 125.8
C27 C26 H26 125.8
Mo2 C26 H26 125.8
C28 C27 C26 108.4(5)
C28 C27 Mo2 74.7(3)
C26 C27 Mo2 70.6(3)
C28 C27 H27 125.6
C26 C27 H27 125.6
Mo2 C27 H27 125.6
C27 C28 C24 108.3(5)
C27 C28 Mo2 70.8(3)
C24 C28 Mo2 73.3(3)
C27 C28 H28 125.7
C24 C28 H28 125.7
Mo2 C28 H28 125.7

loop_
_geom_bond_atom_site_label_1
_geom_bond_atom_site_label_2
_geom_bond_distance
Fe1 C6 2.016(5)
Fe1 C14 2.028(6)
Fe1 C11 2.029(6)
Fe1 C7 2.033(6)
Fe1 C13 2.034(5)
Fe1 C9 2.035(5)
Fe1 C10 2.038(5)
Fe1 C8 2.038(6)
Fe1 C5 2.039(5)
Fe1 C12 2.039(5)
Mo1 C15 1.964(5)
Mo1 C16 1.992(6)
Mo1 C2 2.150(4)
Mo1 C1 2.160(4)
Mo1 C21 2.303(5)
Mo1 C22 2.306(5)
Mo1 C20 2.320(5)
Mo1 C23 2.341(5)
Mo1 C19 2.350(5)
Mo1 Mo2 2.9758(7)
Mo2 C17 1.989(5)
Mo2 C18 2.016(6)
Mo2 C1 2.142(4)
Mo2 C2 2.163(4)
Mo2 C26 2.269(5)
Mo2 C25 2.299(5)
Mo2 C27 2.307(5)
Mo2 C28 2.356(5)
Mo2 C24 2.370(5)
N1 P2 1.541(5)
N1 P1 1.580(4)
N2 P3 1.551(5)
N2 P2 1.566(5)
N3 P3 1.542(4)
N3 P1 1.592(4)
P1 F1 1.545(3)
P1 C1 1.713(4)
P2 F2 1.520(4)
P2 F3 1.522(4)
P3 F5 1.516(4)
P3 F4 1.531(4)
O1 C15 1.150(6)
O2 C16 1.139(5)
O3 C17 1.127(5)
O4 C18 1.118(6)
C1 C2 1.400(6)
C2 C3 1.408(6)
C3 C4 1.184(6)
C4 C5 1.426(6)
C5 C6 1.430(7)
C5 C9 1.432(7)
C6 C7 1.408(8)
C6 H6 0.9800
C7 C8 1.391(9)
C7 H7 0.9800
C8 C9 1.417(7)
C8 H8 0.9800
C9 H9 0.9800
C10 C14 1.397(8)
C10 C11 1.402(8)
C10 H10 0.9800
C11 C12 1.400(8)
C11 H11 0.9800
C12 C13 1.388(8)
C12 H12 0.9800
C13 C14 1.415(8)
C13 H13 0.9800
C14 H14 0.9800
C19 C23 1.392(7)
C19 C20 1.397(7)
C19 H19 0.9800
C20 C21 1.398(7)
C20 H20 0.9800
C21 C22 1.404(7)
C21 H21 0.9800
C22 C23 1.390(7)
C22 H22 0.9800
C23 H23 0.9800
C24 C28 1.401(7)
C24 C25 1.417(7)
C24 H24 0.9800
C25 C26 1.401(7)
C25 H25 0.9800
C26 C27 1.413(7)
C26 H26 0.9800
C27 C28 1.384(7)
C27 H27 0.9800
C28 H28 0.9800

loop_
_geom_torsion_atom_site_label_1
_geom_torsion_atom_site_label_2
_geom_torsion_atom_site_label_3
_geom_torsion_atom_site_label_4
_geom_torsion
C15 Mo1 Mo2 C17 63.2(2)
C16 Mo1 Mo2 C17 153.80(19)
C2 Mo1 Mo2 C17 -75.5(2)
C1 Mo1 Mo2 C17 -128.9(2)
C21 Mo1 Mo2 C17 -128.7(4)
C22 Mo1 Mo2 C17 59.1(5)
C20 Mo1 Mo2 C17 -80.3(3)
C23 Mo1 Mo2 C17 7.1(3)
C19 Mo1 Mo2 C17 -36.2(2)
C15 Mo1 Mo2 C18 145.4(2)
C16 Mo1 Mo2 C18 -124.0(2)
C2 Mo1 Mo2 C18 6.8(2)
C1 Mo1 Mo2 C18 -46.7(2)
C21 Mo1 Mo2 C18 -46.5(4)
C22 Mo1 Mo2 C18 141.3(5)
C20 Mo1 Mo2 C18 1.9(3)
C23 Mo1 Mo2 C18 89.4(3)
C19 Mo1 Mo2 C18 46.0(3)
C15 Mo1 Mo2 C1 -167.9(2)
C16 Mo1 Mo2 C1 -77.3(2)
C2 Mo1 Mo2 C1 53.4(2)
C21 Mo1 Mo2 C1 0.2(4)
C22 Mo1 Mo2 C1 -172.0(5)
C20 Mo1 Mo2 C1 48.6(3)
C23 Mo1 Mo2 C1 136.0(3)
C19 Mo1 Mo2 C1 92.7(2)
C15 Mo1 Mo2 C2 138.6(2)
C16 Mo1 Mo2 C2 -130.7(2)
C1 Mo1 Mo2 C2 -53.4(2)
C21 Mo1 Mo2 C2 -53.2(4)
C22 Mo1 Mo2 C2 134.6(5)
C20 Mo1 Mo2 C2 -4.8(3)
C23 Mo1 Mo2 C2 82.6(3)
C19 Mo1 Mo2 C2 39.2(2)
C15 Mo1 Mo2 C26 -36.0(3)
C16 Mo1 Mo2 C26 54.6(3)
C2 Mo1 Mo2 C26 -174.6(3)
C1 Mo1 Mo2 C26 131.9(3)
C21 Mo1 Mo2 C26 132.2(5)
C22 Mo1 Mo2 C26 -40.0(6)
C20 Mo1 Mo2 C26 -179.4(3)
C23 Mo1 Mo2 C26 -92.0(3)
C19 Mo1 Mo2 C26 -135.4(3)
C15 Mo1 Mo2 C25 -25.4(2)
C16 Mo1 Mo2 C25 65.3(2)
C2 Mo1 Mo2 C25 -164.0(2)
C1 Mo1 Mo2 C25 142.6(2)
C21 Mo1 Mo2 C25 142.8(4)
C22 Mo1 Mo2 C25 -29.4(5)
C20 Mo1 Mo2 C25 -168.8(3)
C23 Mo1 Mo2 C25 -81.4(3)
C19 Mo1 Mo2 C25 -124.8(2)
C15 Mo1 Mo2 C27 -94.7(3)
C16 Mo1 Mo2 C27 -4.0(2)
C2 Mo1 Mo2 C27 126.7(3)
C1 Mo1 Mo2 C27 73.3(3)
C21 Mo1 Mo2 C27 73.5(4)
C22 Mo1 Mo2 C27 -98.7(5)
C20 Mo1 Mo2 C27 121.9(3)
C23 Mo1 Mo2 C27 -150.7(3)
C19 Mo1 Mo2 C27 165.9(3)
C15 Mo1 Mo2 C28 -86.7(2)
C16 Mo1 Mo2 C28 3.96(19)
C2 Mo1 Mo2 C28 134.7(2)
C1 Mo1 Mo2 C28 81.3(2)
C21 Mo1 Mo2 C28 81.5(4)
C22 Mo1 Mo2 C28 -90.7(5)
C20 Mo1 Mo2 C28 129.9(3)
C23 Mo1 Mo2 C28 -142.7(3)
C19 Mo1 Mo2 C28 173.9(2)
C15 Mo1 Mo2 C24 -53.9(2)
C16 Mo1 Mo2 C24 36.72(19)
C2 Mo1 Mo2 C24 167.5(2)
C1 Mo1 Mo2 C24 114.0(2)
C21 Mo1 Mo2 C24 114.2(4)
C22 Mo1 Mo2 C24 -58.0(5)
C20 Mo1 Mo2 C24 162.7(3)
C23 Mo1 Mo2 C24 -109.9(2)
C19 Mo1 Mo2 C24 -153.3(2)
P2 N1 P1 F1 123.4(3)
P2 N1 P1 N3 7.0(5)
P2 N1 P1 C1 -124.2(3)
P3 N3 P1 F1 -124.1(3)
P3 N3 P1 N1 -7.6(4)
P3 N3 P1 C1 123.0(3)
P1 N1 P2 F2 -130.0(4)
P1 N1 P2 F3 123.6(4)
P1 N1 P2 N2 -3.6(5)
P3 N2 P2 F2 127.5(4)
P3 N2 P2 F3 -127.7(4)
P3 N2 P2 N1 0.3(6)
P1 N3 P3 F5 -123.1(3)
P1 N3 P3 F4 131.3(3)
P1 N3 P3 N2 4.9(5)
P2 N2 P3 F5 127.6(4)
P2 N2 P3 F4 -127.8(4)
P2 N2 P3 N3 -1.0(6)
F1 P1 C1 C2 -178.8(4)
N1 P1 C1 C2 67.3(5)
N3 P1 C1 C2 -64.6(5)
F1 P1 C1 Mo2 -77.6(4)
N1 P1 C1 Mo2 168.5(3)
N3 P1 C1 Mo2 36.6(4)
F1 P1 C1 Mo1 81.3(4)
N1 P1 C1 Mo1 -32.7(4)
N3 P1 C1 Mo1 -164.5(3)
C17 Mo2 C1 C2 -10.9(3)
C18 Mo2 C1 C2 73.0(3)
C26 Mo2 C1 C2 155.7(3)
C25 Mo2 C1 C2 -139.5(3)
C27 Mo2 C1 C2 153.9(3)
C28 Mo2 C1 C2 -176.0(3)
C24 Mo2 C1 C2 -144.4(3)
Mo1 Mo2 C1 C2 -70.4(2)
C17 Mo2 C1 P1 -135.0(3)
C18 Mo2 C1 P1 -51.2(4)
C2 Mo2 C1 P1 -124.2(5)
C26 Mo2 C1 P1 31.5(6)
C25 Mo2 C1 P1 96.3(4)
C27 Mo2 C1 P1 29.7(4)
C28 Mo2 C1 P1 59.8(4)
C24 Mo2 C1 P1 91.4(4)
Mo1 Mo2 C1 P1 165.4(4)
C17 Mo2 C1 Mo1 59.6(2)
C18 Mo2 C1 Mo1 143.38(19)
C2 Mo2 C1 Mo1 70.4(2)
C26 Mo2 C1 Mo1 -133.9(3)
C25 Mo2 C1 Mo1 -69.1(3)
C27 Mo2 C1 Mo1 -135.66(17)
C28 Mo2 C1 Mo1 -105.59(17)
C24 Mo2 C1 Mo1 -74.03(19)
C15 Mo1 C1 C2 84.1(3)
C16 Mo1 C1 C2 167.6(3)
C21 Mo1 C1 C2 -108.3(3)
C22 Mo1 C1 C2 -112.7(4)
C20 Mo1 C1 C2 -75.4(3)
C23 Mo1 C1 C2 -40.4(5)
C19 Mo1 C1 C2 -43.4(3)
Mo2 Mo1 C1 C2 71.6(2)
C15 Mo1 C1 P1 -152.7(3)
C16 Mo1 C1 P1 -69.2(4)
C2 Mo1 C1 P1 123.2(5)
C21 Mo1 C1 P1 14.9(4)
C22 Mo1 C1 P1 10.6(6)
C20 Mo1 C1 P1 47.8(4)
C23 Mo1 C1 P1 82.8(5)
C19 Mo1 C1 P1 79.8(4)
Mo2 Mo1 C1 P1 -165.2(4)
C15 Mo1 C1 Mo2 12.5(2)
C16 Mo1 C1 Mo2 96.03(19)
C2 Mo1 C1 Mo2 -71.6(2)
C21 Mo1 C1 Mo2 -179.92(16)
C22 Mo1 C1 Mo2 175.7(3)
C20 Mo1 C1 Mo2 -147.05(18)
C23 Mo1 C1 Mo2 -112.0(3)
C19 Mo1 C1 Mo2 -115.05(19)
P1 C1 C2 C3 -0.8(8)
Mo2 C1 C2 C3 -133.8(5)
Mo1 C1 C2 C3 132.4(5)
P1 C1 C2 Mo1 -133.2(4)
Mo2 C1 C2 Mo1 93.86(12)
P1 C1 C2 Mo2 133.0(4)
Mo1 C1 C2 Mo2 -93.86(12)
C15 Mo1 C2 C1 -110.2(3)
C16 Mo1 C2 C1 -13.4(3)
C21 Mo1 C2 C1 91.7(3)
C22 Mo1 C2 C1 128.7(3)
C20 Mo1 C2 C1 106.5(3)
C23 Mo1 C2 C1 158.5(3)
C19 Mo1 C2 C1 141.4(3)
Mo2 Mo1 C2 C1 -70.0(2)
C15 Mo1 C2 C3 116.6(5)
C16 Mo1 C2 C3 -146.5(4)
C1 Mo1 C2 C3 -133.1(6)
C21 Mo1 C2 C3 -41.5(5)
C22 Mo1 C2 C3 -4.4(6)
C20 Mo1 C2 C3 -26.6(5)
C23 Mo1 C2 C3 25.3(5)
C19 Mo1 C2 C3 8.2(5)
Mo2 Mo1 C2 C3 156.8(5)
C15 Mo1 C2 Mo2 -40.2(2)
C16 Mo1 C2 Mo2 56.6(2)
C1 Mo1 C2 Mo2 70.0(2)
C21 Mo1 C2 Mo2 161.71(17)
C22 Mo1 C2 Mo2 -161.3(2)
C20 Mo1 C2 Mo2 176.55(19)
C23 Mo1 C2 Mo2 -131.50(18)
C19 Mo1 C2 Mo2 -148.62(19)
C17 Mo2 C2 C1 170.0(3)
C18 Mo2 C2 C1 -103.1(3)
C26 Mo2 C2 C1 -119.8(7)
C25 Mo2 C2 C1 109.3(5)
C27 Mo2 C2 C1 -43.2(4)
C28 Mo2 C2 C1 5.3(4)
C24 Mo2 C2 C1 53.0(4)
Mo1 Mo2 C2 C1 71.3(2)
C17 Mo2 C2 C3 -57.3(5)
C18 Mo2 C2 C3 29.6(5)
C1 Mo2 C2 C3 132.7(6)
C26 Mo2 C2 C3 12.9(10)
C25 Mo2 C2 C3 -118.1(5)
C27 Mo2 C2 C3 89.5(5)
C28 Mo2 C2 C3 138.0(4)
C24 Mo2 C2 C3 -174.3(4)
Mo1 Mo2 C2 C3 -156.1(5)
C17 Mo2 C2 Mo1 98.75(18)
C18 Mo2 C2 Mo1 -174.4(2)
C1 Mo2 C2 Mo1 -71.3(2)
C26 Mo2 C2 Mo1 168.9(7)
C25 Mo2 C2 Mo1 38.0(5)
C27 Mo2 C2 Mo1 -114.4(3)
C28 Mo2 C2 Mo1 -66.0(2)
C24 Mo2 C2 Mo1 -18.3(3)
C1 C2 C3 C4 117(85)
Mo1 C2 C3 C4 -136(85)
Mo2 C2 C3 C4 10(85)
C2 C3 C4 C5 -83(86)
C3 C4 C5 C6 -39(7)
C3 C4 C5 C9 142(6)
C3 C4 C5 Fe1 -127(6)
C6 Fe1 C5 C4 118.6(6)
C14 Fe1 C5 C4 -43.2(6)
C11 Fe1 C5 C4 40.1(6)
C7 Fe1 C5 C4 156.5(6)
C13 Fe1 C5 C4 -75.3(9)
C9 Fe1 C5 C4 -122.3(6)
C10 Fe1 C5 C4 -1.9(6)
C8 Fe1 C5 C4 -160.4(6)
C12 Fe1 C5 C4 72.2(8)
C14 Fe1 C5 C6 -161.8(4)
C11 Fe1 C5 C6 -78.5(4)
C7 Fe1 C5 C6 37.9(4)
C13 Fe1 C5 C6 166.1(7)
C9 Fe1 C5 C6 119.1(4)
C10 Fe1 C5 C6 -120.6(4)
C8 Fe1 C5 C6 81.0(4)
C12 Fe1 C5 C6 -46.4(7)
C6 Fe1 C5 C9 -119.1(4)
C14 Fe1 C5 C9 79.1(4)
C11 Fe1 C5 C9 162.4(3)
C7 Fe1 C5 C9 -81.2(4)
C13 Fe1 C5 C9 47.0(8)
C10 Fe1 C5 C9 120.3(3)
C8 Fe1 C5 C9 -38.1(3)
C12 Fe1 C5 C9 -165.5(6)
C4 C5 C6 C7 179.1(5)
C9 C5 C6 C7 -1.6(6)
Fe1 C5 C6 C7 -60.4(4)
C4 C5 C6 Fe1 -120.5(5)
C9 C5 C6 Fe1 58.7(3)
C14 Fe1 C6 C7 168.3(7)
C11 Fe1 C6 C7 -121.8(5)
C13 Fe1 C6 C7 -50.2(8)
C9 Fe1 C6 C7 80.7(4)
C10 Fe1 C6 C7 -162.5(4)
C8 Fe1 C6 C7 36.8(4)
C5 Fe1 C6 C7 118.6(6)
C12 Fe1 C6 C7 -80.5(5)
C14 Fe1 C6 C5 49.7(9)
C11 Fe1 C6 C5 119.6(4)
C7 Fe1 C6 C5 -118.6(6)
C13 Fe1 C6 C5 -168.9(5)
C9 Fe1 C6 C5 -37.9(3)
C10 Fe1 C6 C5 78.8(4)
C8 Fe1 C6 C5 -81.8(4)
C12 Fe1 C6 C5 160.8(3)
C5 C6 C7 C8 1.0(7)
Fe1 C6 C7 C8 -59.3(4)
C5 C6 C7 Fe1 60.3(4)
C6 Fe1 C7 C8 119.9(5)
C14 Fe1 C7 C8 -49.4(8)
C11 Fe1 C7 C8 -163.9(3)
C13 Fe1 C7 C8 -81.3(4)
C9 Fe1 C7 C8 37.1(3)
C10 Fe1 C7 C8 165.5(6)
C5 Fe1 C7 C8 81.5(4)
C12 Fe1 C7 C8 -122.4(4)
C14 Fe1 C7 C6 -169.3(6)
C11 Fe1 C7 C6 76.2(5)
C13 Fe1 C7 C6 158.8(4)
C9 Fe1 C7 C6 -82.8(4)
C10 Fe1 C7 C6 45.5(9)
C8 Fe1 C7 C6 -119.9(5)
C5 Fe1 C7 C6 -38.4(4)
C12 Fe1 C7 C6 117.7(4)
C6 C7 C8 C9 0.0(7)
Fe1 C7 C8 C9 -58.5(4)
C6 C7 C8 Fe1 58.5(4)
C6 Fe1 C8 C7 -37.5(3)
C14 Fe1 C8 C7 160.3(4)
C11 Fe1 C8 C7 40.9(8)
C13 Fe1 C8 C7 117.6(4)
C9 Fe1 C8 C7 -120.7(5)
C10 Fe1 C8 C7 -165.5(6)
C5 Fe1 C8 C7 -82.1(4)
C12 Fe1 C8 C7 76.1(4)
C6 Fe1 C8 C9 83.1(4)
C14 Fe1 C8 C9 -79.0(4)
C11 Fe1 C8 C9 161.6(6)
C7 Fe1 C8 C9 120.7(5)
C13 Fe1 C8 C9 -121.7(4)
C10 Fe1 C8 C9 -44.8(8)
C5 Fe1 C8 C9 38.5(3)
C12 Fe1 C8 C9 -163.3(4)
C7 C8 C9 C5 -1.0(6)
Fe1 C8 C9 C5 -59.7(3)
C7 C8 C9 Fe1 58.7(4)
C4 C5 C9 C8 -179.2(5)
C6 C5 C9 C8 1.6(6)
Fe1 C5 C9 C8 59.9(4)
C4 C5 C9 Fe1 121.0(5)
C6 C5 C9 Fe1 -58.2(3)
C6 Fe1 C9 C8 -80.2(4)
C14 Fe1 C9 C8 120.7(4)
C11 Fe1 C9 C8 -162.3(6)
C7 Fe1 C9 C8 -36.4(4)
C13 Fe1 C9 C8 78.3(5)
C10 Fe1 C9 C8 162.8(4)
C5 Fe1 C9 C8 -118.3(5)
C12 Fe1 C9 C8 45.0(9)
C6 Fe1 C9 C5 38.1(3)
C14 Fe1 C9 C5 -121.0(3)
C11 Fe1 C9 C5 -44.0(8)
C7 Fe1 C9 C5 81.8(3)
C13 Fe1 C9 C5 -163.4(3)
C10 Fe1 C9 C5 -78.9(4)
C8 Fe1 C9 C5 118.3(5)
C12 Fe1 C9 C5 163.3(6)
C6 Fe1 C10 C14 -165.2(4)
C11 Fe1 C10 C14 119.5(5)
C7 Fe1 C10 C14 161.0(6)
C13 Fe1 C10 C14 38.3(4)
C9 Fe1 C10 C14 -79.6(4)
C8 Fe1 C10 C14 -46.3(8)
C5 Fe1 C10 C14 -122.3(4)
C12 Fe1 C10 C14 81.5(4)
C6 Fe1 C10 C11 75.3(4)
C14 Fe1 C10 C11 -119.5(5)
C7 Fe1 C10 C11 41.5(8)
C13 Fe1 C10 C11 -81.2(4)
C9 Fe1 C10 C11 160.9(3)
C8 Fe1 C10 C11 -165.8(6)
C5 Fe1 C10 C11 118.1(4)
C12 Fe1 C10 C11 -38.0(3)
C14 C10 C11 C12 1.5(6)
Fe1 C10 C11 C12 60.5(4)
C14 C10 C11 Fe1 -59.0(4)
C6 Fe1 C11 C12 119.0(4)
C14 Fe1 C11 C12 -81.0(4)
C7 Fe1 C11 C12 77.7(4)
C13 Fe1 C11 C12 -36.8(4)
C9 Fe1 C11 C12 -166.1(6)
C10 Fe1 C11 C12 -118.4(5)
C8 Fe1 C11 C12 47.7(8)
C5 Fe1 C11 C12 161.4(3)
C6 Fe1 C11 C10 -122.6(4)
C14 Fe1 C11 C10 37.3(3)
C7 Fe1 C11 C10 -163.9(4)
C13 Fe1 C11 C10 81.5(4)
C9 Fe1 C11 C10 -47.8(8)
C8 Fe1 C11 C10 166.0(6)
C5 Fe1 C11 C10 -80.2(4)
C12 Fe1 C11 C10 118.4(5)
C10 C11 C12 C13 -1.3(7)
Fe1 C11 C12 C13 59.1(4)
C10 C11 C12 Fe1 -60.4(4)
C6 Fe1 C12 C13 161.7(4)
C14 Fe1 C12 C13 -38.3(4)
C11 Fe1 C12 C13 -120.0(6)
C7 Fe1 C12 C13 119.3(4)
C9 Fe1 C12 C13 44.8(9)
C10 Fe1 C12 C13 -81.9(4)
C8 Fe1 C12 C13 78.5(5)
C5 Fe1 C12 C13 -164.4(5)
C6 Fe1 C12 C11 -78.3(4)
C14 Fe1 C12 C11 81.7(4)
C7 Fe1 C12 C11 -120.7(4)
C13 Fe1 C12 C11 120.0(6)
C9 Fe1 C12 C11 164.8(6)
C10 Fe1 C12 C11 38.1(4)
C8 Fe1 C12 C11 -161.5(4)
C5 Fe1 C12 C11 -44.4(8)
C11 C12 C13 C14 0.7(7)
Fe1 C12 C13 C14 59.5(4)
C11 C12 C13 Fe1 -58.8(4)
C6 Fe1 C13 C12 -42.5(8)
C14 Fe1 C13 C12 118.7(5)
C11 Fe1 C13 C12 37.2(4)
C7 Fe1 C13 C12 -78.6(5)
C9 Fe1 C13 C12 -163.2(4)
C10 Fe1 C13 C12 80.9(4)
C8 Fe1 C13 C12 -120.8(4)
C5 Fe1 C13 C12 161.0(6)
C6 Fe1 C13 C14 -161.1(6)
C11 Fe1 C13 C14 -81.5(4)
C7 Fe1 C13 C14 162.7(4)
C9 Fe1 C13 C14 78.1(4)
C10 Fe1 C13 C14 -37.7(4)
C8 Fe1 C13 C14 120.6(4)
C5 Fe1 C13 C14 42.3(9)
C12 Fe1 C13 C14 -118.7(5)
C11 C10 C14 C13 -1.0(6)
Fe1 C10 C14 C13 -60.0(4)
C11 C10 C14 Fe1 59.0(4)
C12 C13 C14 C10 0.2(6)
Fe1 C13 C14 C10 60.3(4)
C12 C13 C14 Fe1 -60.1(4)
C6 Fe1 C14 C10 39.1(9)
C11 Fe1 C14 C10 -37.5(4)
C7 Fe1 C14 C10 -161.9(7)
C13 Fe1 C14 C10 -118.5(5)
C9 Fe1 C14 C10 119.6(4)
C8 Fe1 C14 C10 162.1(4)
C5 Fe1 C14 C10 76.6(4)
C12 Fe1 C14 C10 -81.1(4)
C6 Fe1 C14 C13 157.6(7)
C11 Fe1 C14 C13 81.1(4)
C7 Fe1 C14 C13 -43.3(9)
C9 Fe1 C14 C13 -121.9(4)
C10 Fe1 C14 C13 118.5(5)
C8 Fe1 C14 C13 -79.3(4)
C5 Fe1 C14 C13 -164.9(3)
C12 Fe1 C14 C13 37.4(4)
C16 Mo1 C15 O1 108(3)
C2 Mo1 C15 O1 -136(3)
C1 Mo1 C15 O1 -175(3)
C21 Mo1 C15 O1 19(3)
C22 Mo1 C15 O1 13(3)
C20 Mo1 C15 O1 -29(3)
C23 Mo1 C15 O1 -20(3)
C19 Mo1 C15 O1 -45(3)
Mo2 Mo1 C15 O1 -166(3)
C15 Mo1 C16 O2 173(7)
C2 Mo1 C16 O2 66(7)
C1 Mo1 C16 O2 57(7)
C21 Mo1 C16 O2 -58(7)
C22 Mo1 C16 O2 -93(7)
C20 Mo1 C16 O2 -36(7)
C23 Mo1 C16 O2 -105(7)
C19 Mo1 C16 O2 -61(7)
Mo2 Mo1 C16 O2 103(7)
C18 Mo2 C17 O3 -96(24)
C1 Mo2 C17 O3 -9(24)
C2 Mo2 C17 O3 -16(24)
C26 Mo2 C17 O3 178(100)
C25 Mo2 C17 O3 143(24)
C27 Mo2 C17 O3 -170(100)
C28 Mo2 C17 O3 142(24)
C24 Mo2 C17 O3 120(24)
Mo1 Mo2 C17 O3 30(24)
C17 Mo2 C18 O4 -57(8)
C1 Mo2 C18 O4 -172(8)
C2 Mo2 C18 O4 -136(8)
C26 Mo2 C18 O4 40(8)
C25 Mo2 C18 O4 30(9)
C27 Mo2 C18 O4 76(8)
C28 Mo2 C18 O4 95(8)
C24 Mo2 C18 O4 70(9)
Mo1 Mo2 C18 O4 -141(8)
C15 Mo1 C19 C23 46.8(4)
C16 Mo1 C19 C23 -74.2(5)
C2 Mo1 C19 C23 152.2(4)
C1 Mo1 C19 C23 177.3(3)
C21 Mo1 C19 C23 -78.6(4)
C22 Mo1 C19 C23 -36.7(3)
C20 Mo1 C19 C23 -116.0(5)
Mo2 Mo1 C19 C23 124.8(3)
C15 Mo1 C19 C20 162.7(3)
C16 Mo1 C19 C20 41.7(5)
C2 Mo1 C19 C20 -91.8(3)
C1 Mo1 C19 C20 -66.7(4)
C21 Mo1 C19 C20 37.3(3)
C22 Mo1 C19 C20 79.3(4)
C23 Mo1 C19 C20 116.0(5)
Mo2 Mo1 C19 C20 -119.2(3)
C23 C19 C20 C21 0.1(6)
Mo1 C19 C20 C21 -63.8(4)
C23 C19 C20 Mo1 63.9(4)
C15 Mo1 C20 C19 -26.7(5)
C16 Mo1 C20 C19 -156.3(3)
C2 Mo1 C20 C19 86.2(3)
C1 Mo1 C20 C19 122.8(3)
C21 Mo1 C20 C19 -116.4(5)
C22 Mo1 C20 C19 -78.3(4)
C23 Mo1 C20 C19 -37.1(3)
Mo2 Mo1 C20 C19 89.7(4)
C15 Mo1 C20 C21 89.7(5)
C16 Mo1 C20 C21 -39.9(4)
C2 Mo1 C20 C21 -157.4(4)
C1 Mo1 C20 C21 -120.8(4)
C22 Mo1 C20 C21 38.1(3)
C23 Mo1 C20 C21 79.3(4)
C19 Mo1 C20 C21 116.4(5)
Mo2 Mo1 C20 C21 -153.9(3)
C19 C20 C21 C22 0.4(6)
Mo1 C20 C21 C22 -64.7(3)
C19 C20 C21 Mo1 65.1(4)
C15 Mo1 C21 C20 -125.9(4)
C16 Mo1 C21 C20 145.4(4)
C2 Mo1 C21 C20 26.4(4)
C1 Mo1 C21 C20 68.7(4)
C22 Mo1 C21 C20 -115.1(5)
C23 Mo1 C21 C20 -77.8(4)
C19 Mo1 C21 C20 -36.9(3)
Mo2 Mo1 C21 C20 68.5(6)
C15 Mo1 C21 C22 -10.8(4)
C16 Mo1 C21 C22 -99.4(3)
C2 Mo1 C21 C22 141.5(3)
C1 Mo1 C21 C22 -176.2(3)
C20 Mo1 C21 C22 115.1(5)
C23 Mo1 C21 C22 37.4(3)
C19 Mo1 C21 C22 78.2(3)
Mo2 Mo1 C21 C22 -176.4(3)
C20 C21 C22 C23 -0.7(6)
Mo1 C21 C22 C23 -65.9(4)
C20 C21 C22 Mo1 65.2(4)
C15 Mo1 C22 C23 -73.0(4)
C16 Mo1 C22 C23 -162.6(4)
C2 Mo1 C22 C23 51.3(5)
C1 Mo1 C22 C23 122.2(4)
C21 Mo1 C22 C23 115.3(5)
C20 Mo1 C22 C23 77.6(4)
C19 Mo1 C22 C23 36.4(3)
Mo2 Mo1 C22 C23 -69.2(6)
C15 Mo1 C22 C21 171.6(3)
C16 Mo1 C22 C21 82.0(3)
C2 Mo1 C22 C21 -64.1(5)
C1 Mo1 C22 C21 6.8(5)
C20 Mo1 C22 C21 -37.8(3)
C23 Mo1 C22 C21 -115.3(5)
C19 Mo1 C22 C21 -79.0(3)
Mo2 Mo1 C22 C21 175.5(4)
C21 C22 C23 C19 0.8(6)
Mo1 C22 C23 C19 -63.9(4)
C21 C22 C23 Mo1 64.7(3)
C20 C19 C23 C22 -0.6(6)
Mo1 C19 C23 C22 62.7(4)
C20 C19 C23 Mo1 -63.3(4)
C15 Mo1 C23 C22 106.6(4)
C16 Mo1 C23 C22 22.1(4)
C2 Mo1 C23 C22 -148.5(3)
C1 Mo1 C23 C22 -122.1(4)
C21 Mo1 C23 C22 -38.1(3)
C20 Mo1 C23 C22 -79.9(4)
C19 Mo1 C23 C22 -117.3(5)
Mo2 Mo1 C23 C22 158.1(3)
C15 Mo1 C23 C19 -136.1(4)
C16 Mo1 C23 C19 139.5(3)
C2 Mo1 C23 C19 -31.2(4)
C1 Mo1 C23 C19 -4.8(6)
C21 Mo1 C23 C19 79.2(4)
C22 Mo1 C23 C19 117.3(5)
C20 Mo1 C23 C19 37.4(3)
Mo2 Mo1 C23 C19 -84.6(4)
C17 Mo2 C24 C28 159.9(3)
C18 Mo2 C24 C28 43.8(5)
C1 Mo2 C24 C28 -67.4(3)
C2 Mo2 C24 C28 -98.5(4)
C26 Mo2 C24 C28 79.3(3)
C25 Mo2 C24 C28 117.7(5)
C27 Mo2 C24 C28 36.7(3)
Mo1 Mo2 C24 C28 -111.6(3)
C17 Mo2 C24 C25 42.1(4)
C18 Mo2 C24 C25 -73.9(4)
C1 Mo2 C24 C25 174.9(3)
C2 Mo2 C24 C25 143.8(3)
C26 Mo2 C24 C25 -38.4(3)
C27 Mo2 C24 C25 -81.0(3)
C28 Mo2 C24 C25 -117.7(5)
Mo1 Mo2 C24 C25 130.7(3)
C28 C24 C25 C26 1.7(5)
Mo2 C24 C25 C26 64.1(3)
C28 C24 C25 Mo2 -62.4(3)
C17 Mo2 C25 C26 101.9(3)
C18 Mo2 C25 C26 18.4(4)
C1 Mo2 C25 C26 -122.9(4)
C2 Mo2 C25 C26 160.6(4)
C27 Mo2 C25 C26 -38.3(3)
C28 Mo2 C25 C26 -78.8(3)
C24 Mo2 C25 C26 -114.7(5)
Mo1 Mo2 C25 C26 -170.5(3)
C17 Mo2 C25 C24 -143.3(3)
C18 Mo2 C25 C24 133.1(3)
C1 Mo2 C25 C24 -8.1(5)
C2 Mo2 C25 C24 -84.7(5)
C26 Mo2 C25 C24 114.7(5)
C27 Mo2 C25 C24 76.5(3)
C28 Mo2 C25 C24 35.9(3)
Mo1 Mo2 C25 C24 -55.7(3)
C24 C25 C26 C27 -1.0(6)
Mo2 C25 C26 C27 65.8(3)
C24 C25 C26 Mo2 -66.8(3)
C17 Mo2 C26 C25 -79.9(3)
C18 Mo2 C26 C25 -164.3(4)
C1 Mo2 C26 C25 112.2(4)
C2 Mo2 C26 C25 -147.9(6)
C27 Mo2 C26 C25 115.1(5)
C28 Mo2 C26 C25 78.6(4)
C24 Mo2 C26 C25 38.0(3)
Mo1 Mo2 C26 C25 16.8(5)
C17 Mo2 C26 C27 165.0(3)
C18 Mo2 C26 C27 80.6(3)
C1 Mo2 C26 C27 -2.8(6)
C2 Mo2 C26 C27 97.0(7)
C25 Mo2 C26 C27 -115.1(5)
C28 Mo2 C26 C27 -36.5(3)
C24 Mo2 C26 C27 -77.1(3)
Mo1 Mo2 C26 C27 -98.2(4)
C25 C26 C27 C28 -0.1(6)
Mo2 C26 C27 C28 65.7(4)
C25 C26 C27 Mo2 -65.7(3)
C17 Mo2 C27 C28 -136.2(3)
C18 Mo2 C27 C28 148.0(4)
C1 Mo2 C27 C28 62.0(4)
C2 Mo2 C27 C28 88.9(4)
C26 Mo2 C27 C28 -116.3(5)
C25 Mo2 C27 C28 -78.3(3)
C24 Mo2 C27 C28 -36.7(3)
Mo1 Mo2 C27 C28 13.8(4)
C17 Mo2 C27 C26 -19.9(4)
C18 Mo2 C27 C26 -95.7(4)
C1 Mo2 C27 C26 178.4(3)
C2 Mo2 C27 C26 -154.8(3)
C25 Mo2 C27 C26 38.0(3)
C28 Mo2 C27 C26 116.3(5)
C24 Mo2 C27 C26 79.6(4)
Mo1 Mo2 C27 C26 130.2(3)
C26 C27 C28 C24 1.2(6)
Mo2 C27 C28 C24 64.2(3)
C26 C27 C28 Mo2 -63.0(3)
C25 C24 C28 C27 -1.8(5)
Mo2 C24 C28 C27 -62.5(3)
C25 C24 C28 Mo2 60.8(3)
C17 Mo2 C28 C27 81.4(5)
C18 Mo2 C28 C27 -34.2(4)
C1 Mo2 C28 C27 -124.5(3)
C2 Mo2 C28 C27 -127.8(3)
C26 Mo2 C28 C27 38.0(3)
C25 Mo2 C28 C27 80.1(4)
C24 Mo2 C28 C27 116.9(5)
Mo1 Mo2 C28 C27 -170.4(3)
C17 Mo2 C28 C24 -35.4(5)
C18 Mo2 C28 C24 -151.1(3)
C1 Mo2 C28 C24 118.6(3)
C2 Mo2 C28 C24 115.4(3)
C26 Mo2 C28 C24 -78.9(3)
C25 Mo2 C28 C24 -36.8(3)
C27 Mo2 C28 C24 -116.9(5)
Mo1 Mo2 C28 C24 72.8(3)
